data_4346461
loop_
_publ_author_name
'Zhang, Yongliang'
'Wei, Junnian'
'Zhang, Wen-Xiong'
'Xi, Zhenfeng'

_publ_section_title
;
 Lithium Aluminate Complexes and Alumoles from 1,4-Dilithio-1,3-Butadienes
 and AlEt2Cl.
;
_journal_issue 22
_journal_name_full 'Inorganic chemistry'
_journal_page_first 10695
_journal_page_last 10700
_journal_paper_doi 10.1021/acs.inorgchem.5b01551
_journal_volume 54
_journal_year 2015
_chemical_formula_moiety 'C28 H58 Al2 Si4'
_chemical_formula_sum 'C28 H58 Al2 Si4'
_chemical_formula_weight 561.06
_space_group_crystal_system monoclinic
_space_group_IT_number 11
_space_group_name_Hall '-P 2yb'
_space_group_name_H-M_alt 'P 1 21/m 1'
_atom_sites_solution_hydrogens geom
_atom_sites_solution_primary direct
_audit_creation_date 2015-06-23
_audit_creation_method
;
Olex2 1.2
(compiled 2014.08.28 svn.r2986 for OlexSys, GUI svn.r4874)
;
_cell_angle_alpha 90
_cell_angle_beta 91.278(4)
_cell_angle_gamma 90
_cell_formula_units_Z 2
_cell_length_a 10.2887(5)
_cell_length_b 14.9352(6)
_cell_length_c 11.8613(5)
_cell_measurement_temperature 180.01(10)
_cell_volume 1822.20(14)
_computing_molecular_graphics 'Olex2 (Dolomanov et al., 2009)'
_computing_publication_material 'Olex2 (Dolomanov et al., 2009)'
_computing_structure_refinement 'ShelXL (Sheldrick, 2008)'
_computing_structure_solution 'SIR2004 (Burla et al., 2007)'
_diffrn_ambient_temperature 180.01(10)
_diffrn_measured_fraction_theta_full 0.997
_diffrn_measured_fraction_theta_max 0.997
_diffrn_measurement_device_type 'SuperNova, Dual, Cu at zero, Altas'
_diffrn_radiation_type MoK\a
_diffrn_radiation_wavelength 0.71073
_diffrn_reflns_av_R_equivalents 0.0299
_diffrn_reflns_av_unetI/netI 0.0443
_diffrn_reflns_Laue_measured_fraction_full 0.997
_diffrn_reflns_Laue_measured_fraction_max 0.997
_diffrn_reflns_limit_h_max 12
_diffrn_reflns_limit_h_min -12
_diffrn_reflns_limit_k_max 18
_diffrn_reflns_limit_k_min -18
_diffrn_reflns_limit_l_max 11
_diffrn_reflns_limit_l_min -14
_diffrn_reflns_number 8475
_diffrn_reflns_point_group_measured_fraction_full 0.997
_diffrn_reflns_point_group_measured_fraction_max 0.997
_diffrn_reflns_theta_full 25.242
_diffrn_reflns_theta_max 26.021
_diffrn_reflns_theta_min 2.929
_exptl_absorpt_coefficient_mu 0.226
_exptl_absorpt_correction_T_max 1.0000
_exptl_absorpt_correction_T_min 0.77308
_exptl_absorpt_correction_type multi-scan
_exptl_crystal_colour 'metallic light yellow'
_exptl_crystal_colour_lustre metallic
_exptl_crystal_colour_modifier light
_exptl_crystal_colour_primary yellow
_exptl_crystal_density_diffrn 1.023
_exptl_crystal_description block
_exptl_crystal_F_000 616
_exptl_crystal_size_max 0.1
_exptl_crystal_size_mid 0.1
_exptl_crystal_size_min 0.1
_refine_diff_density_max 0.270
_refine_diff_density_min -0.243
_refine_diff_density_rms 0.042
_refine_ls_extinction_method none
_refine_ls_goodness_of_fit_ref 1.009
_refine_ls_hydrogen_treatment constr
_refine_ls_matrix_type full
_refine_ls_number_parameters 280
_refine_ls_number_reflns 3734
_refine_ls_number_restraints 198
_refine_ls_restrained_S_all 1.042
_refine_ls_R_factor_all 0.0661
_refine_ls_R_factor_gt 0.0425
_refine_ls_shift/su_max 0.000
_refine_ls_shift/su_mean 0.000
_refine_ls_structure_factor_coef Fsqd
_refine_ls_weighting_details 'w=1/[\s^2^(Fo^2^)+(0.0496P)^2^+0.5601P] where P=(Fo^2^+2Fc^2^)/3'
_refine_ls_weighting_scheme calc
_refine_ls_wR_factor_gt 0.0982
_refine_ls_wR_factor_ref 0.1100
_reflns_Friedel_coverage 0.000
_reflns_number_gt 2794
_reflns_number_total 3734
_reflns_threshold_expression 'I > 2\s(I)'
_cod_data_source_file ic5b01551_si_002.cif
_cod_data_source_block 1_a_dis
_cod_database_code 4346461
_shelxl_version_number 2014-3
_shelx_space_group_comment
;
The symmetry employed for this shelxl refinement is uniquely defined
by the following loop, which should always be used as a source of
symmetry information in preference to the above space-group names.
They are only intended as comments.
;
_shelx_estimated_absorpt_t_max 0.978
_shelx_estimated_absorpt_t_min 0.978
_olex2_refinement_description
;
1. Fixed Uiso
 At 1.2 times of:
  All C(H,H) groups
 At 1.5 times of:
  All C(H,H,H) groups
2. Restrained distances
 Si2-C13 = Si2-C16 = Si2-C17
 1.87 with sigma of 0.02
 H12e-H18c
 2.1 with sigma of 0.02
 H12f-H19a
 2.1 with sigma of 0.02
 H12e-H19a
 2.1 with sigma of 0.02
 H14d-H21c
 2.2 with sigma of 0.02
 C13-C16 \\sim C16-C17 \\sim C17-C13
 with sigma of 0.02
 C1-C2 \\sim C3-C4 \\sim C9-C10
 with sigma of 0.01
 Al1-C1 \\sim Al1-C4 \\sim Al2-C9
 with sigma of 0.01
 C9-Si3 \\sim C9'-Si3
 with sigma of 0.01
3. Uiso/Uaniso restraints and constraints
All non-hydrogen atoms have similar U: within 1.7A with sigma of 0.01 and sigma
for terminal atoms of 0.02
Uanis(C4) \\sim Ueq, Uanis(C6) \\sim Ueq, Uanis(Al2') \\sim Ueq, Uanis(C9')
\\sim Ueq, Uanis(C10') \\sim Ueq, Uanis(C12') \\sim Ueq, Uanis(C14') \\sim Ueq,
Uanis(C15') \\sim Ueq: with sigma of 0.01 and sigma for terminal atoms of 0.02
4. Same fragment restrains
{Al2, C9, C10, C12, C14, C15}
as
{Al2', C9', C10', C12', C14', C15'}
5. Others
 Sof(C9')=Sof(C10')=Sof(C12')=Sof(H12d)=Sof(H12e)=Sof(H12f)=1-FVAR(1)
 Sof(Al2')=Sof(C14')=Sof(H14c)=Sof(H14d)=Sof(C15')=Sof(H15d)=Sof(H15e)=
 Sof(H15f)=0.5*(1-FVAR(2))
 Sof(Al2)=Sof(C14)=Sof(H14a)=Sof(H14b)=Sof(C15)=Sof(H15a)=Sof(H15b)=Sof(H15c)=
 0.5*FVAR(2)
 Sof(C9)=Sof(C10)=Sof(C12)=Sof(H12a)=Sof(H12b)=Sof(H12c)=FVAR(1)
 Fixed Sof: Si2(0.5) Al1(0.5) C1(0.5) C2(0.5) C3(0.5) C4(0.5) C5(0.5) H5a(0.5)
 H5b(0.5) H5c(0.5) C6(0.5) H6a(0.5) H6b(0.5) H6c(0.5) C7(0.5) H7a(0.5) H7b(0.5)
 C8(0.5) H8a(0.5) H8b(0.5) H8c(0.5) C13(0.5) H13a(0.5) H13b(0.5) H13c(0.5)
 C16(0.5) H16a(0.5) H16b(0.5) H16c(0.5) C17(0.5) H17a(0.5) H17b(0.5) H17c(0.5)
 H22a(0.5) H22b(0.5) H22c(0.5)
6.a Secondary CH2 refined with riding coordinates:
 C14(H14a,H14b), C14'(H14c,H14d), C7(H7a,H7b)
6.b Me refined with riding coordinates:
 C15'(H15d,H15e,H15f)
6.c Idealised Me refined as rotating group:
 C12(H12a,H12b,H12c), C15(H15a,H15b,H15c), C12'(H12d,H12e,H12f), C5(H5a,H5b,
 H5c), C6(H6a,H6b,H6c), C8(H8a,H8b,H8c), C13(H13a,H13b,H13c), C16(H16a,H16b,
 H16c), C17(H17a,H17b,H17c), C18(H18a,H18b,H18c), C19(H19a,H19b,H19c), C20(H20a,
 H20b,H20c), C21(H21a,H21b,H21c), C22(H22a,H22b,H22c)
;
_olex2_submission_special_instructions 'No special instructions were received'

loop_
_space_group_symop_operation_xyz
'x, y, z'
'-x, y+1/2, -z'
'-x, -y, -z'
'x, -y-1/2, z'

loop_
_atom_site_label
_atom_site_type_symbol
_atom_site_fract_x
_atom_site_fract_y
_atom_site_fract_z
_atom_site_U_iso_or_equiv
_atom_site_adp_type
_atom_site_occupancy
_atom_site_site_symmetry_order
_atom_site_calc_flag
_atom_site_refinement_flags_posn
_atom_site_refinement_flags_adp
_atom_site_refinement_flags_occupancy
_atom_site_disorder_assembly
_atom_site_disorder_group
Si1 Si 0.49157(8) 0.2500 0.95990(6) 0.0392(2) Uani 1 2 d S T P . .
Si3 Si 0.87582(6) 0.46844(4) 0.75399(5) 0.04114(19) Uani 1 1 d . . . . .
Al2 Al 0.83114(8) 0.2500 0.64923(7) 0.0273(2) Uani 0.9559(17) 2 d S T P A 1
C9 C 0.8397(3) 0.34648(14) 0.77010(18) 0.0405(5) Uani 0.9559(17) 1 d . . . A 1
C10 C 0.87363(19) 0.30032(13) 0.86472(16) 0.0335(5) Uani 0.9559(17) 1 d . . . A 1
C12 C 0.9229(3) 0.34394(18) 0.9726(2) 0.0616(7) Uani 0.9559(17) 1 d . . . A 1
H12A H 0.8710 0.3232 1.0358 0.092 Uiso 0.9559(17) 1 calc GR . . A 1
H12B H 0.9153 0.4091 0.9657 0.092 Uiso 0.9559(17) 1 calc GR . . A 1
H12C H 1.0142 0.3277 0.9860 0.092 Uiso 0.9559(17) 1 calc GR . . A 1
C14 C 0.9720(3) 0.2500 0.5415(3) 0.0593(10) Uani 0.9559(17) 2 d S T P A 1
H14A H 0.9626 0.1965 0.4927 0.071 Uiso 0.4779(9) 1 calc R . . A 1
H14B H 0.9626 0.3035 0.4927 0.071 Uiso 0.4779(9) 1 calc R . . A 1
C15 C 1.1049(3) 0.2500 0.5933(4) 0.0714(12) Uani 0.9559(17) 2 d S T P A 1
H15A H 1.1663 0.2248 0.5398 0.107 Uiso 0.4779(9) 1 calc GR . . A 1
H15B H 1.1055 0.2137 0.6621 0.107 Uiso 0.4779(9) 1 calc GR . . A 1
H15C H 1.1304 0.3115 0.6120 0.107 Uiso 0.4779(9) 1 calc GR . . A 1
Al2' Al 0.7864(17) 0.2500 0.8421(14) 0.035(4) Uani 0.0441(17) 2 d S TU P A 2
C9' C 0.851(4) 0.3449(7) 0.7335(19) 0.042(4) Uani 0.0441(17) 1 d . U . A 2
C10' C 0.925(4) 0.2962(18) 0.662(3) 0.045(4) Uani 0.0441(17) 1 d . U . A 2
C12' C 0.994(2) 0.3296(13) 0.5593(16) 0.059(6) Uani 0.0441(17) 1 d . U . A 2
H12D H 1.0546 0.2837 0.5335 0.088 Uiso 0.0441(17) 1 calc GR . . A 2
H12E H 1.0422 0.3843 0.5785 0.088 Uiso 0.0441(17) 1 calc DGR . . A 2
H12F H 0.9299 0.3427 0.4991 0.088 Uiso 0.0441(17) 1 calc DGR . . A 2
C14' C 0.8730(19) 0.2500 0.9909(18) 0.044(5) Uani 0.0441(17) 2 d S TU P A 2
H14C H 0.8441 0.3035 1.0329 0.053 Uiso 0.0221(9) 1 calc R . . A 2
H14D H 0.8441 0.1965 1.0329 0.053 Uiso 0.0221(9) 1 calc DR . . A 2
C15' C 1.017(2) 0.2500 0.990(4) 0.058(11) Uani 0.0441(17) 2 d S TU P A 2
H15D H 1.0518 0.2500 1.0671 0.087 Uiso 0.0441(17) 2 calc RS T P A 2
H15E H 1.0473 0.1964 0.9502 0.087 Uiso 0.0221(9) 1 calc R . . A 2
H15F H 1.0473 0.3036 0.9502 0.087 Uiso 0.0221(9) 1 calc R . . A 2
Si2 Si 0.62686(11) 0.26622(17) 0.42645(8) 0.0404(7) Uani 0.5 1 d D . . A -1
Al1 Al 0.62742(10) 0.17210(6) 0.72119(8) 0.0229(2) Uani 0.5 1 d . . . A -1
C1 C 0.5476(3) 0.2668(2) 0.8130(3) 0.0222(12) Uani 0.5 1 d . . . A -1
C2 C 0.5214(3) 0.3353(2) 0.7425(3) 0.0283(8) Uani 0.5 1 d . . . A -1
C3 C 0.5552(4) 0.3255(2) 0.6207(3) 0.0294(8) Uani 0.5 1 d . . . A -1
C4 C 0.6378(3) 0.2577(7) 0.5832(2) 0.0330(11) Uani 0.5 1 d . U . A -1
C5 C 0.4505(5) 0.4201(3) 0.7767(4) 0.0477(11) Uani 0.5 1 d . . . A -1
H5A H 0.3610 0.4183 0.7469 0.072 Uiso 0.5 1 calc GR . . A -1
H5B H 0.4952 0.4724 0.7461 0.072 Uiso 0.5 1 calc GR . . A -1
H5C H 0.4498 0.4242 0.8592 0.072 Uiso 0.5 1 calc GR . . A -1
C6 C 0.4803(5) 0.3893(3) 0.5439(4) 0.0553(13) Uani 0.5 1 d . U . A -1
H6A H 0.3869 0.3782 0.5503 0.083 Uiso 0.5 1 calc GR . . A -1
H6B H 0.5060 0.3798 0.4657 0.083 Uiso 0.5 1 calc GR . . A -1
H6C H 0.4998 0.4512 0.5661 0.083 Uiso 0.5 1 calc GR . . A -1
C7 C 0.5231(4) 0.0657(3) 0.6852(4) 0.0379(9) Uani 0.5 1 d . . . A -1
H7A H 0.5509 0.0405 0.6124 0.046 Uiso 0.5 1 calc R . . A -1
H7B H 0.5382 0.0198 0.7442 0.046 Uiso 0.5 1 calc R . . A -1
C8 C 0.3795(5) 0.0879(4) 0.6775(6) 0.0716(16) Uani 0.5 1 d . . . A -1
H8A H 0.3316 0.0366 0.6463 0.107 Uiso 0.5 1 calc GR . . A -1
H8B H 0.3661 0.1400 0.6284 0.107 Uiso 0.5 1 calc GR . . A -1
H8C H 0.3479 0.1015 0.7530 0.107 Uiso 0.5 1 calc GR . . A -1
C13 C 0.7030(6) 0.1788(4) 0.3369(4) 0.0631(14) Uani 0.5 1 d D . . A -1
H13A H 0.7884 0.1627 0.3691 0.095 Uiso 0.5 1 calc GR . . A -1
H13B H 0.7134 0.2021 0.2604 0.095 Uiso 0.5 1 calc GR . . A -1
H13C H 0.6473 0.1256 0.3341 0.095 Uiso 0.5 1 calc GR . . A -1
C16 C 0.7113(5) 0.3739(3) 0.3947(4) 0.0523(12) Uani 0.5 1 d D . . A -1
H16A H 0.6704 0.4228 0.4360 0.078 Uiso 0.5 1 calc GR . . A -1
H16B H 0.7046 0.3859 0.3135 0.078 Uiso 0.5 1 calc GR . . A -1
H16C H 0.8031 0.3693 0.4178 0.078 Uiso 0.5 1 calc GR . . A -1
C17 C 0.4552(5) 0.2855(4) 0.3786(4) 0.0732(19) Uani 0.5 1 d D . . A -1
H17A H 0.4051 0.2302 0.3876 0.110 Uiso 0.5 1 calc GR . . A -1
H17B H 0.4532 0.3033 0.2991 0.110 Uiso 0.5 1 calc GR . . A -1
H17C H 0.4169 0.3331 0.4241 0.110 Uiso 0.5 1 calc GR . . A -1
C18 C 1.0535(3) 0.4887(2) 0.7751(3) 0.0720(8) Uani 1 1 d . . . . .
H18A H 1.0807 0.4687 0.8507 0.108 Uiso 1 1 calc GR . . . .
H18B H 1.0716 0.5528 0.7672 0.108 Uiso 1 1 calc GR . . . .
H18C H 1.1015 0.4552 0.7185 0.108 Uiso 1 1 calc DGR . . . .
C19 C 0.8351(3) 0.5066(2) 0.6075(2) 0.0783(9) Uani 1 1 d . . . . .
H19A H 0.8863 0.4723 0.5538 0.117 Uiso 1 1 calc DGR . . . .
H19B H 0.8555 0.5704 0.6004 0.117 Uiso 1 1 calc GR . . . .
H19C H 0.7423 0.4971 0.5915 0.117 Uiso 1 1 calc GR . . . .
C20 C 0.7841(3) 0.54123(17) 0.8530(3) 0.0725(8) Uani 1 1 d . . . . .
H20A H 0.6915 0.5260 0.8484 0.109 Uiso 1 1 calc GR . . . .
H20B H 0.7958 0.6042 0.8322 0.109 Uiso 1 1 calc GR . . . .
H20C H 0.8170 0.5317 0.9302 0.109 Uiso 1 1 calc GR . . . .
C21 C 0.5504(3) 0.1493(2) 1.0371(3) 0.0831(9) Uani 1 1 d . . . . .
H21A H 0.5230 0.0954 0.9960 0.125 Uiso 1 1 calc GR . . . .
H21B H 0.5137 0.1485 1.1127 0.125 Uiso 1 1 calc GR . . . .
H21C H 0.6455 0.1509 1.0436 0.125 Uiso 1 1 calc DGR . . . .
C22 C 0.3102(3) 0.2500 0.9595(3) 0.0583(9) Uani 1 2 d S T P A .
H22A H 0.2778 0.3072 0.9297 0.087 Uiso 0.5 1 calc GR . . B -1
H22B H 0.2802 0.2419 1.0367 0.087 Uiso 0.5 1 calc GR . . B -1
H22C H 0.2774 0.2009 0.9120 0.087 Uiso 0.5 1 calc GR . . B -1

loop_
_atom_site_aniso_label
_atom_site_aniso_U_11
_atom_site_aniso_U_22
_atom_site_aniso_U_33
_atom_site_aniso_U_23
_atom_site_aniso_U_13
_atom_site_aniso_U_12
Si1 0.0381(5) 0.0517(5) 0.0283(4) 0.000 0.0098(3) 0.000
Si3 0.0354(4) 0.0310(3) 0.0571(4) -0.0066(3) 0.0024(3) -0.0082(2)
Al2 0.0241(5) 0.0315(4) 0.0265(4) 0.000 0.0026(3) 0.000
C9 0.0539(15) 0.0334(10) 0.0339(12) -0.0037(10) -0.0037(11) -0.0095(10)
C10 0.0225(10) 0.0435(11) 0.0342(11) -0.0075(9) -0.0028(8) -0.0028(9)
C12 0.0700(19) 0.0630(16) 0.0505(15) -0.0146(13) -0.0277(13) 0.0005(14)
C14 0.037(2) 0.089(3) 0.053(2) 0.000 0.0146(16) 0.000
C15 0.031(2) 0.098(3) 0.086(3) 0.000 0.0129(19) 0.000
Al2' 0.028(6) 0.044(7) 0.033(6) 0.000 0.011(5) 0.000
C9' 0.044(7) 0.043(7) 0.038(7) 0.003(6) 0.003(6) -0.003(6)
C10' 0.037(6) 0.054(6) 0.043(6) 0.003(5) 0.004(5) -0.002(5)
C12' 0.045(10) 0.081(11) 0.051(10) -0.005(10) 0.010(10) 0.006(10)
C14' 0.041(7) 0.049(7) 0.043(7) 0.000 -0.005(7) 0.000
C15' 0.051(16) 0.064(16) 0.057(16) 0.000 -0.010(14) 0.000
Si2 0.0470(6) 0.052(2) 0.0218(4) 0.0011(6) -0.0026(4) 0.0099(7)
Al1 0.0205(6) 0.0215(5) 0.0268(5) 0.0005(4) -0.0002(4) 0.0006(4)
C1 0.0240(15) 0.014(4) 0.0283(14) -0.0024(14) 0.0006(12) 0.0015(13)
C2 0.023(2) 0.0283(18) 0.0336(19) -0.0062(16) 0.0006(15) 0.0033(15)
C3 0.029(2) 0.0279(17) 0.0306(18) 0.0055(16) -0.0054(15) -0.0008(15)
C4 0.0302(15) 0.043(3) 0.0254(14) 0.007(3) -0.0009(11) -0.003(3)
C5 0.052(3) 0.039(2) 0.052(3) -0.001(2) 0.002(2) 0.013(2)
C6 0.063(3) 0.060(3) 0.042(2) 0.016(2) -0.009(2) 0.029(3)
C7 0.032(2) 0.0302(19) 0.052(3) -0.0061(19) -0.0002(19) -0.0040(17)
C8 0.037(3) 0.062(3) 0.115(5) -0.019(3) -0.011(3) -0.016(2)
C13 0.089(4) 0.063(3) 0.038(3) -0.013(3) 0.007(3) 0.012(3)
C16 0.070(4) 0.046(3) 0.041(3) 0.011(2) -0.002(2) 0.007(2)
C17 0.059(3) 0.114(5) 0.046(3) 0.016(3) -0.012(2) 0.010(3)
C18 0.0443(16) 0.0776(18) 0.095(2) -0.0154(17) 0.0085(14) -0.0253(14)
C19 0.077(2) 0.0761(18) 0.082(2) 0.0296(17) 0.0054(16) -0.0062(16)
C20 0.0648(19) 0.0527(15) 0.100(2) -0.0194(15) 0.0130(16) 0.0061(13)
C21 0.071(2) 0.0731(18) 0.105(2) 0.0297(18) 0.0094(17) 0.0080(16)
C22 0.042(2) 0.071(2) 0.062(2) 0.000 0.0205(17) 0.000

loop_
_atom_type_symbol
_atom_type_description
_atom_type_scat_dispersion_real
_atom_type_scat_dispersion_imag
_atom_type_scat_source
C C 0.0033 0.0016 'International Tables Vol C Tables 4.2.6.8 and 6.1.1.4'
H H 0.0000 0.0000 'International Tables Vol C Tables 4.2.6.8 and 6.1.1.4'
Al Al 0.0645 0.0514 'International Tables Vol C Tables 4.2.6.8 and 6.1.1.4'
Si Si 0.0817 0.0704 'International Tables Vol C Tables 4.2.6.8 and 6.1.1.4'

loop_
_geom_angle_atom_site_label_1
_geom_angle_atom_site_label_2
_geom_angle_atom_site_label_3
_geom_angle
_geom_angle_site_symmetry_1
_geom_angle_site_symmetry_3
C1 Si1 C22 109.13(16) . .
C21 Si1 C1 117.81(15) . .
C21 Si1 C1 104.37(16) 4_565 .
C21 Si1 C21 108.3(2) . 4_565
C21 Si1 C22 108.45(12) 4_565 .
C21 Si1 C22 108.45(12) . .
C9 Si3 C20 113.45(12) . .
C18 Si3 C9 109.91(13) . .
C18 Si3 C9' 107.8(13) . .
C18 Si3 C19 105.92(14) . .
C18 Si3 C20 109.16(13) . .
C19 Si3 C9 110.58(12) . .
C19 Si3 C9' 98.8(9) . .
C19 Si3 C20 107.52(15) . .
C20 Si3 C9' 125.7(7) . .
C9 Al2 C9 90.26(12) . 4_565
C9 Al2 Al1 96.32(8) . .
C9 Al2 Al1 57.72(8) 4_565 .
C9 Al2 C4 104.3(2) . .
C9 Al2 C4 108.9(2) 4_565 .
C14 Al2 C9 116.10(10) . .
C14 Al2 C9 116.10(10) . 4_565
C14 Al2 Al1 147.46(7) . .
C14 Al2 C4 117.47(14) . .
C4 Al2 Al1 51.75(17) . .
Si3 C9 Al2 128.61(11) . .
C10 C9 Si3 122.13(16) . .
C10 C9 Al2 103.27(14) . .
C9 C10 C10 120.56(12) . 4_565
C9 C10 C12 123.77(19) . .
C10 C10 C12 115.51(13) 4_565 .
C10 C12 H12A 109.5 . .
C10 C12 H12B 109.5 . .
C10 C12 H12C 109.5 . .
H12A C12 H12B 109.5 . .
H12A C12 H12C 109.5 . .
H12B C12 H12C 109.5 . .
Al2 C14 H14A 108.6 . .
Al2 C14 H14B 108.6 . .
H14A C14 H14B 107.5 . .
C15 C14 Al2 114.8(3) . .
C15 C14 H14A 108.6 . .
C15 C14 H14B 108.6 . .
C14 C15 H15A 109.5 . .
C14 C15 H15B 109.5 . .
C14 C15 H15C 109.5 . .
H15A C15 H15B 109.5 . .
H15A C15 H15C 109.5 . .
H15B C15 H15C 109.5 . .
C9' Al2' C9' 88.2(9) 4_565 .
C14' Al2' C9' 114.9(9) . 4_565
C14' Al2' C9' 114.9(10) . .
Si3 C9' Al2' 130.3(7) . .
C10' C9' Si3 122.0(19) . .
C10' C9' Al2' 102.6(10) . .
C9' C10' C10' 122.2(11) . 4_565
C9' C10' C12' 127.2(17) . .
C10' C10' C12' 109.4(11) 4_565 .
C10' C12' H12D 109.5 . .
C10' C12' H12E 109.5 . .
C10' C12' H12F 109.5 . .
H12D C12' H12E 109.5 . .
H12D C12' H12F 109.5 . .
H12E C12' H12F 109.5 . .
Al2' C14' H14C 108.5 . .
Al2' C14' H14D 108.5 . .
H14C C14' H14D 107.5 . .
C15' C14' Al2' 115.1(14) . .
C15' C14' H14C 108.5 . .
C15' C14' H14D 108.5 . .
C14' C15' H15D 109.5 . .
C14' C15' H15E 109.5 . .
C14' C15' H15F 109.5 . .
H15D C15' H15E 109.5 . .
H15D C15' H15F 109.5 . .
H15E C15' H15F 109.5 . .
C4 Si2 C13 120.2(3) . .
C4 Si2 C16 104.0(3) . .
C4 Si2 C17 110.46(19) . .
C13 Si2 C16 106.5(3) . .
C17 Si2 C13 110.0(3) . .
C17 Si2 C16 104.3(3) . .
C1 Al1 Al2 102.24(11) . .
C1 Al1 C4 91.3(2) . .
C4 Al1 Al2 53.26(10) . .
C7 Al1 Al2 138.11(13) . .
C7 Al1 C1 117.93(16) . .
C7 Al1 C4 111.4(2) . .
Si1 C1 Al1 124.05(19) . .
C2 C1 Si1 128.5(3) . .
C2 C1 Al1 106.4(2) . .
C1 C2 C3 118.5(3) . .
C1 C2 C5 123.9(3) . .
C3 C2 C5 117.5(3) . .
C2 C3 C6 113.1(3) . .
C4 C3 C2 122.1(3) . .
C4 C3 C6 124.5(3) . .
Si2 C4 Al2 114.00(15) . .
Si2 C4 Al1 145.4(5) . .
Al1 C4 Al2 74.99(16) . .
C3 C4 Al2 119.5(4) . .
C3 C4 Si2 104.1(4) . .
C3 C4 Al1 98.7(2) . .
C2 C5 H5A 109.5 . .
C2 C5 H5B 109.5 . .
C2 C5 H5C 109.5 . .
H5A C5 H5B 109.5 . .
H5A C5 H5C 109.5 . .
H5B C5 H5C 109.5 . .
C3 C6 H6A 109.5 . .
C3 C6 H6B 109.5 . .
C3 C6 H6C 109.5 . .
H6A C6 H6B 109.5 . .
H6A C6 H6C 109.5 . .
H6B C6 H6C 109.5 . .
Al1 C7 H7A 109.4 . .
Al1 C7 H7B 109.4 . .
H7A C7 H7B 108.0 . .
C8 C7 Al1 111.4(3) . .
C8 C7 H7A 109.4 . .
C8 C7 H7B 109.4 . .
C7 C8 H8A 109.5 . .
C7 C8 H8B 109.5 . .
C7 C8 H8C 109.5 . .
H8A C8 H8B 109.5 . .
H8A C8 H8C 109.5 . .
H8B C8 H8C 109.5 . .
Si2 C13 H13A 109.5 . .
Si2 C13 H13B 109.5 . .
Si2 C13 H13C 109.5 . .
H13A C13 H13B 109.5 . .
H13A C13 H13C 109.5 . .
H13B C13 H13C 109.5 . .
Si2 C16 H16A 109.5 . .
Si2 C16 H16B 109.5 . .
Si2 C16 H16C 109.5 . .
H16A C16 H16B 109.5 . .
H16A C16 H16C 109.5 . .
H16B C16 H16C 109.5 . .
Si2 C17 H17A 109.5 . .
Si2 C17 H17B 109.5 . .
Si2 C17 H17C 109.5 . .
H17A C17 H17B 109.5 . .
H17A C17 H17C 109.5 . .
H17B C17 H17C 109.5 . .
Si3 C18 H18A 109.5 . .
Si3 C18 H18B 109.5 . .
Si3 C18 H18C 109.5 . .
H18A C18 H18B 109.5 . .
H18A C18 H18C 109.5 . .
H18B C18 H18C 109.5 . .
Si3 C19 H19A 109.5 . .
Si3 C19 H19B 109.5 . .
Si3 C19 H19C 109.5 . .
H19A C19 H19B 109.5 . .
H19A C19 H19C 109.5 . .
H19B C19 H19C 109.5 . .
Si3 C20 H20A 109.5 . .
Si3 C20 H20B 109.5 . .
Si3 C20 H20C 109.5 . .
H20A C20 H20B 109.5 . .
H20A C20 H20C 109.5 . .
H20B C20 H20C 109.5 . .
Si1 C21 H21A 109.5 . .
Si1 C21 H21B 109.5 . .
Si1 C21 H21C 109.5 . .
H21A C21 H21B 109.5 . .
H21A C21 H21C 109.5 . .
H21B C21 H21C 109.5 . .
Si1 C22 H22A 109.5 . .
Si1 C22 H22B 109.5 . .
Si1 C22 H22C 109.5 . .
H22A C22 H22B 109.5 . .
H22A C22 H22C 109.5 . .
H22B C22 H22C 109.5 . .

loop_
_geom_bond_atom_site_label_1
_geom_bond_atom_site_label_2
_geom_bond_distance
_geom_bond_site_symmetry_2
Si1 C1 1.864(3) .
Si1 C21 1.855(3) 4_565
Si1 C21 1.855(3) .
Si1 C22 1.866(3) .
Si3 C9 1.869(2) .
Si3 C9' 1.877(10) .
Si3 C18 1.864(3) .
Si3 C19 1.867(3) .
Si3 C20 1.871(3) .
Al2 C9 2.033(2) 4_565
Al2 C9 2.033(2) .
Al2 C14 1.953(3) .
Al2 Al1 2.5603(12) .
Al2 C4 2.124(3) .
C9 C10 1.356(3) .
C10 C10 1.503(4) 4_565
C10 C12 1.513(3) .
C12 H12A 0.9800 .
C12 H12B 0.9800 .
C12 H12C 0.9800 .
C14 H14A 0.9900 .
C14 H14B 0.9900 .
C14 C15 1.486(5) .
C15 H15A 0.9800 .
C15 H15B 0.9800 .
C15 H15C 0.9800 .
Al2' C9' 2.038(8) .
Al2' C9' 2.038(8) 4_565
Al2' C14' 1.959(10) .
Al2' Al1 2.446(16) .
C9' C10' 1.364(9) .
C10' C10' 1.38(5) 4_565
C10' C12' 1.506(10) .
C12' H12D 0.9800 .
C12' H12E 0.9800 .
C12' H12F 0.9800 .
C14' H14C 0.9900 .
C14' H14D 0.9900 .
C14' C15' 1.483(12) .
C15' H15D 0.9800 .
C15' H15E 0.9800 .
C15' H15F 0.9800 .
Si2 C4 1.865(3) .
Si2 C13 1.867(5) .
Si2 C16 1.870(5) .
Si2 C17 1.865(5) .
Al1 C1 1.975(3) .
Al1 C4 2.082(6) .
Al1 C7 1.959(4) .
C1 C2 1.345(5) .
C2 C3 1.500(5) .
C2 C5 1.521(5) .
C3 C4 1.401(7) .
C3 C6 1.517(5) .
C5 H5A 0.9800 .
C5 H5B 0.9800 .
C5 H5C 0.9800 .
C6 H6A 0.9800 .
C6 H6B 0.9800 .
C6 H6C 0.9800 .
C7 H7A 0.9900 .
C7 H7B 0.9900 .
C7 C8 1.515(6) .
C8 H8A 0.9800 .
C8 H8B 0.9800 .
C8 H8C 0.9800 .
C13 H13A 0.9800 .
C13 H13B 0.9800 .
C13 H13C 0.9800 .
C16 H16A 0.9800 .
C16 H16B 0.9800 .
C16 H16C 0.9800 .
C17 H17A 0.9800 .
C17 H17B 0.9800 .
C17 H17C 0.9800 .
C18 H18A 0.9800 .
C18 H18B 0.9800 .
C18 H18C 0.9800 .
C19 H19A 0.9800 .
C19 H19B 0.9800 .
C19 H19C 0.9800 .
C20 H20A 0.9800 .
C20 H20B 0.9800 .
C20 H20C 0.9800 .
C21 H21A 0.9800 .
C21 H21B 0.9800 .
C21 H21C 0.9800 .
C22 H22A 0.9800 .
C22 H22B 0.9800 .
C22 H22C 0.9800 .

loop_
_geom_torsion_atom_site_label_1
_geom_torsion_atom_site_label_2
_geom_torsion_atom_site_label_3
_geom_torsion_atom_site_label_4
_geom_torsion
_geom_torsion_site_symmetry_1
_geom_torsion_site_symmetry_4
Si1 C1 C2 C3 -167.9(3) . .
Si1 C1 C2 C5 7.6(6) . .
Si3 C9 C10 C10 -164.85(10) . 4_565
Si3 C9 C10 C12 10.4(3) . .
Si3 C9' C10' C10' 167.5(13) . 4_565
Si3 C9' C10' C12' -26(7) . .
Al2 C9 C10 C10 -9.99(18) . 4_565
Al2 C9 C10 C12 165.22(19) . .
C9 Si3 C9' Al2' 2(3) . .
C9 Si3 C9' C10' -148(8) . .
Al2' C9' C10' C10' 10(3) . 4_565
Al2' C9' C10' C12' 177(4) . .
C9' Si3 C9 Al2 -8(5) . .
C9' Si3 C9 C10 140(6) . .
Al1 C1 C2 C3 0.1(4) . .
Al1 C1 C2 C5 175.6(3) . .
C1 C2 C3 C4 -14.6(6) . .
C1 C2 C3 C6 159.4(4) . .
C2 C3 C4 Al2 -59.3(6) . .
C2 C3 C4 Si2 172.1(3) . .
C2 C3 C4 Al1 18.3(5) . .
C5 C2 C3 C4 169.6(5) . .
C5 C2 C3 C6 -16.4(5) . .
C6 C3 C4 Al2 127.4(4) . .
C6 C3 C4 Si2 -1.3(6) . .
C6 C3 C4 Al1 -155.0(4) . .
C13 Si2 C4 Al2 56.6(6) . .
C13 Si2 C4 Al1 -41.7(4) . .
C13 Si2 C4 C3 -171.5(4) . .
C16 Si2 C4 Al2 -62.3(5) . .
C16 Si2 C4 Al1 -160.6(3) . .
C16 Si2 C4 C3 69.6(4) . .
C17 Si2 C4 Al2 -173.7(4) . .
C17 Si2 C4 Al1 88.0(5) . .
C17 Si2 C4 C3 -41.8(5) . .
C18 Si3 C9_a C10_a 56.2(2) . .
C18 Si3 C9 Al2 -91.89(19) . .
C18 Si3 C9' Al2' 103(2) . .
C18 Si3 C9' C10' -47(4) . .
C19 Si3 C9 Al2 24.7(2) . .
C19 Si3 C9 C10 172.8(2) . .
C19 Si3 C9' Al2' -147(2) . .
C19 Si3 C9' C10' 63(4) . .
C20 Si3 C9 Al2 145.60(18) . .
C20 Si3 C9 C10 -66.3(2) . .
C20 Si3 C9' Al2' -28(3) . .
C20 Si3 C9' C10' -178(3) . .
C21 Si1 C1 Al1 136.1(2) 4_565 .
C21 Si1 C1 Al1 16.1(3) . .
C21 Si1 C1 C2 -57.8(4) 4_565 .
C21 Si1 C1 C2 -177.8(3) . .
C22 Si1 C1 Al1 -108.10(18) . .
C22 Si1 C1 C2 58.0(4) . .
